data_4086969
loop_
_publ_author_name
'Meier, Martin'
'Tan, Tristan Tsai Yuan'
'Hahn, F. Ekkehardt'
'Huynh, Han Vinh'

_publ_section_title
;
 Donor Strength Determination of Benzoxazolin-2-ylidene,
 Benzobisoxazolin-2-ylidene, and Their Isocyanide Precursors by 13C NMR
 Spectroscopy of Their PdII and AuI Complexes
;
_journal_issue 2
_journal_name_full Organometallics
_journal_page_first 275
_journal_paper_doi 10.1021/acs.organomet.6b00736
_journal_volume 36
_journal_year 2017
_chemical_formula_sum 'C20 H23 Au F6 N3 O P'
_chemical_formula_weight 663.35
_chemical_name_systematic
; 
 ? 
;
_space_group_crystal_system triclinic
_space_group_IT_number 2
_space_group_name_Hall '-P 1'
_space_group_name_H-M_alt 'P -1'
_symmetry_space_group_name_Hall '-P 1'
_symmetry_space_group_name_H-M 'P -1'
_atom_sites_solution_hydrogens mixed
_audit_creation_method SHELXL-2013
_cell_angle_alpha 108.238(4)
_cell_angle_beta 106.890(5)
_cell_angle_gamma 107.292(4)
_cell_formula_units_Z 2
_cell_length_a 9.3977(13)
_cell_length_b 11.5074(16)
_cell_length_c 12.2369(16)
_cell_measurement_reflns_used 9778
_cell_measurement_temperature 100(2)
_cell_measurement_theta_max 28.29
_cell_measurement_theta_min 2.43
_cell_volume 1087.4(3)
_computing.cell_refinement 'APEX2 v2013.6--2 (Bruker AXS)'
_computing.data_collection 'APEX2 (Bruker AXS)'
_computing.data_reduction 'SAINT V8.32B (Bruker AXS Inc., 2013)'
_computing.molecular_graphics 'Bruker SHELXTL'
_computing.publication_material 'Bruker SHELXTL'
_computing.structure_refinement 'SHELXL--2013 (Sheldrick 2013)'
_computing.structure_solution 'SHELXS--97 (Sheldrick 2008)'

_diffrn_ambient_temperature 100(2)
_diffrn_measured_fraction_theta_full 0.999
_diffrn_measured_fraction_theta_max 1.000
_diffrn_measurement_device_type 'Bruker D8 Venture'
_diffrn_measurement_method '\f and \w scans'
_diffrn_radiation_type MoK\a
_diffrn_radiation_wavelength 0.71073
_diffrn_reflns_av_R_equivalents 0.0310
_diffrn_reflns_av_unetI/netI 0.0152
_diffrn_reflns_Laue_measured_fraction_full 0.999
_diffrn_reflns_Laue_measured_fraction_max 1.000
_diffrn_reflns_limit_h_max 12
_diffrn_reflns_limit_h_min -12
_diffrn_reflns_limit_k_max 14
_diffrn_reflns_limit_k_min -14
_diffrn_reflns_limit_l_max 15
_diffrn_reflns_limit_l_min -15
_diffrn_reflns_number 47790
_diffrn_reflns_point_group_measured_fraction_full 0.999
_diffrn_reflns_point_group_measured_fraction_max 1.000
_diffrn_reflns_theta_full 25.242
_diffrn_reflns_theta_max 27.499
_diffrn_reflns_theta_min 2.061
_exptl_absorpt_coefficient_mu 6.907
_exptl_absorpt_correction_T_max 0.5633
_exptl_absorpt_correction_T_min 0.4148
_exptl_absorpt_correction_type multi-scan
_exptl_absorpt_process_details 'Sadabs, (Sheldrick 2008)'
_exptl_crystal_colour yellow
_exptl_crystal_density_diffrn 2.026
_exptl_crystal_density_meas ?
_exptl_crystal_description Block
_exptl_crystal_F_000 640
_exptl_crystal_size_max 0.26
_exptl_crystal_size_mid 0.16
_exptl_crystal_size_min 0.08
_refine_diff_density_max 2.586
_refine_diff_density_min -4.329
_refine_diff_density_rms 0.122
_refine_ls_extinction_method none
_refine_ls_goodness_of_fit_ref 1.229
_refine_ls_hydrogen_treatment mixed
_refine_ls_matrix_type full
_refine_ls_number_parameters 331
_refine_ls_number_reflns 4980
_refine_ls_number_restraints 76
_refine_ls_restrained_S_all 1.220
_refine_ls_R_factor_all 0.0285
_refine_ls_R_factor_gt 0.0255
_refine_ls_shift/su_max 0.002
_refine_ls_shift/su_mean 0.000
_refine_ls_structure_factor_coef Fsqd
_refine_ls_weighting_details 'w=1/[\s^2^(Fo^2^)+4.2580P] where P=(Fo^2^+2Fc^2^)/3'
_refine_ls_weighting_scheme calc
_refine_ls_wR_factor_gt 0.0542
_refine_ls_wR_factor_ref 0.0559
_reflns_Friedel_coverage 0.000
_reflns_number_gt 4717
_reflns_number_total 4980
_reflns_threshold_expression 'I > 2\s(I)'
_cod_data_source_file om6b00736_si_002.cif
_cod_data_source_block '[2]PF6'
_cod_depositor_comments
;
The following automatic conversions were performed:

'_exptl_absorpt_correction_type' value 'Multi-scan' changed to
'multi-scan' according to
/usr/data/users/saulius/crontab/automatic-downloads/current/ACS/lib/dictionaries/cif_core.dic
dictionary named 'cif_core.dic' version 2.4.2 from 2011-04-26.

'_exptl_crystal_density_meas' value 'Not Measured' was changed to '?'
- the value is perceived as not measured.

Automatic conversion script
Id: cif_fix_values 4268 2015-11-12 08:31:59Z antanas 
;
_cod_database_code 4086969
_shelx_space_group_comment
; 
The symmetry employed for this shelxl refinement is uniquely defined 
by the following loop, which should always be used as a source of 
symmetry information in preference to the above space-group names. 
They are only intended as comments. 
;
_computing.bruker_data_scaling 'SADABS V2012/1 (Bruker AXS Inc.)'

_shelxl_version_number 2013-3

loop_
_space_group_symop_operation_xyz
'x, y, z'
'-x, -y, -z'

loop_
_atom_site_label
_atom_site_type_symbol
_atom_site_fract_x
_atom_site_fract_y
_atom_site_fract_z
_atom_site_U_iso_or_equiv
_atom_site_adp_type
_atom_site_occupancy
_atom_site_site_symmetry_order
_atom_site_calc_flag
_atom_site_refinement_flags_posn
_atom_site_refinement_flags_adp
_atom_site_refinement_flags_occupancy
_atom_site_disorder_assembly
_atom_site_disorder_group
C8 C 0.2954(7) 0.9398(6) 0.6617(5) 0.0259(11) Uani 0.673(8) 1 d D U P A 1
H8 H 0.2514 1.0098 0.6741 0.031 Uiso 0.673(8) 1 calc R U P A 1
C9 C 0.4311(7) 0.9827(7) 0.6202(6) 0.0286(12) Uani 0.673(8) 1 d D U P A 1
H9A H 0.4854 0.9218 0.6174 0.043 Uiso 0.673(8) 1 calc R U P A 1
H9B H 0.5117 1.0755 0.6807 0.043 Uiso 0.673(8) 1 calc R U P A 1
H9C H 0.3842 0.9787 0.5356 0.043 Uiso 0.673(8) 1 calc R U P A 1
C10 C 0.3497(10) 0.9259(10) 0.7846(7) 0.0289(13) Uani 0.673(8) 1 d D U P A 1
H10A H 0.2573 0.9040 0.8080 0.043 Uiso 0.673(8) 1 calc R U P A 1
H10B H 0.4405 1.0113 0.8521 0.043 Uiso 0.673(8) 1 calc R U P A 1
H10C H 0.3864 0.8534 0.7730 0.043 Uiso 0.673(8) 1 calc R U P A 1
C8A C 0.3261(14) 0.8991(12) 0.6702(10) 0.0265(13) Uani 0.327(8) 1 d D U P A 2
H8A H 0.415(19) 0.872(7) 0.676(12) 0.06(5) Uiso 0.327(8) 1 d D . P A 2
C9A C 0.3756(16) 1.0223(12) 0.6450(11) 0.0273(15) Uani 0.327(8) 1 d D U P A 2
H9D H 0.3869 0.9976 0.5648 0.041 Uiso 0.327(8) 1 calc R U P A 2
H9E H 0.4809 1.0927 0.7144 0.041 Uiso 0.327(8) 1 calc R U P A 2
H9F H 0.2912 1.0565 0.6396 0.041 Uiso 0.327(8) 1 calc R U P A 2
C10A C 0.317(2) 0.926(2) 0.7967(14) 0.0266(17) Uani 0.327(8) 1 d D U P A 2
H10D H 0.2365 0.9626 0.8013 0.040 Uiso 0.327(8) 1 calc R U P A 2
H10E H 0.4257 0.9914 0.8654 0.040 Uiso 0.327(8) 1 calc R U P A 2
H10F H 0.2845 0.8412 0.8052 0.040 Uiso 0.327(8) 1 calc R U P A 2
Au1 Au -0.04840(2) 0.95105(2) 0.61530(2) 0.02714(5) Uani 1 1 d . . . . .
O1 O -0.1076(3) 1.1965(3) 0.7152(2) 0.0255(6) Uani 1 1 d . . . . .
N1 N 0.1569(4) 0.8072(4) 0.5604(3) 0.0296(8) Uani 1 1 d D . . . .
N2 N -0.0985(4) 0.6767(3) 0.4266(3) 0.0192(6) Uani 1 1 d . . . . .
N3 N -0.1338(4) 1.0811(3) 0.8234(3) 0.0253(7) Uani 1 1 d D . . . .
H3N H -0.127(6) 1.022(4) 0.851(4) 0.038(14) Uiso 1 1 d D . . . .
C1 C 0.0039(5) 0.8025(4) 0.5205(3) 0.0256(8) Uani 1 1 d . . . . .
C2 C 0.1532(4) 0.6833(4) 0.4929(3) 0.0255(8) Uani 1 1 d . . . . .
C3 C 0.2734(5) 0.6355(5) 0.4999(4) 0.0325(10) Uani 1 1 d . . . . .
H3 H 0.3849 0.6914 0.5591 0.039 Uiso 1 1 calc DR U . . .
C4 C 0.2234(5) 0.5029(5) 0.4167(4) 0.0335(10) Uani 1 1 d . . . . .
H4 H 0.3031 0.4678 0.4180 0.040 Uiso 1 1 calc R U . . .
C5 C 0.0586(5) 0.4184(4) 0.3302(4) 0.0285(8) Uani 1 1 d . . . . .
H5 H 0.0294 0.3277 0.2750 0.034 Uiso 1 1 calc R U . . .
C6 C -0.0620(5) 0.4652(4) 0.3240(3) 0.0216(7) Uani 1 1 d . . . . .
H6 H -0.1739 0.4085 0.2664 0.026 Uiso 1 1 calc R U . . .
C7 C -0.0109(4) 0.5997(4) 0.4065(3) 0.0190(7) Uani 1 1 d . . . . .
C11 C -0.2761(4) 0.6230(4) 0.3433(3) 0.0204(7) Uani 1 1 d . . . . .
H11 H -0.3261 0.5236 0.3184 0.024 Uiso 1 1 calc R U . . .
C12 C -0.2951(5) 0.6396(4) 0.2220(4) 0.0283(8) Uani 1 1 d . . . . .
H12A H -0.2545 0.7360 0.2419 0.042 Uiso 1 1 calc R U . . .
H12B H -0.4114 0.5925 0.1620 0.042 Uiso 1 1 calc R U . . .
H12C H -0.2315 0.6011 0.1840 0.042 Uiso 1 1 calc R U . . .
C13 C -0.3696(5) 0.6834(4) 0.4079(4) 0.0302(9) Uani 1 1 d . . . . .
H13A H -0.3430 0.6816 0.4908 0.045 Uiso 1 1 calc R U . . .
H13B H -0.4880 0.6305 0.3550 0.045 Uiso 1 1 calc R U . . .
H13C H -0.3382 0.7771 0.4196 0.045 Uiso 1 1 calc R U . . .
C14 C -0.0980(5) 1.0862(4) 0.7277(4) 0.0256(8) Uani 1 1 d . . . . .
C15 C -0.1713(4) 1.1880(4) 0.8763(3) 0.0220(7) Uani 1 1 d . . . . .
C16 C -0.2267(5) 1.2223(4) 0.9696(4) 0.0277(8) Uani 1 1 d . . . . .
H16 H -0.2396 1.1728 1.0179 0.033 Uiso 1 1 calc R U . . .
C17 C -0.2622(5) 1.3338(4) 0.9878(4) 0.0279(8) Uani 1 1 d . . . . .
H17 H -0.3035 1.3600 1.0492 0.033 Uiso 1 1 calc R U . . .
C18 C -0.2393(5) 1.4087(4) 0.9191(4) 0.0261(8) Uani 1 1 d . . . . .
H18 H -0.2622 1.4859 0.9368 0.031 Uiso 1 1 calc R U . . .
C19 C -0.1838(5) 1.3734(4) 0.8256(4) 0.0257(8) Uani 1 1 d . . . . .
H19 H -0.1680 1.4236 0.7782 0.031 Uiso 1 1 calc R U . . .
C20 C -0.1535(4) 1.2608(4) 0.8065(3) 0.0222(7) Uani 1 1 d . . . . .
P1 P 0.69948(12) 0.77174(10) 0.87933(9) 0.02217(19) Uani 1 1 d . . . . .
F1 F 0.6880(4) 0.6243(3) 0.8138(3) 0.0526(8) Uani 1 1 d . . . . .
F2 F 0.8873(3) 0.8389(3) 0.8992(3) 0.0436(7) Uani 1 1 d . . . . .
F3 F 0.7113(4) 0.9203(3) 0.9413(3) 0.0480(7) Uani 1 1 d . . . . .
F4 F 0.5123(3) 0.7080(3) 0.8563(3) 0.0441(7) Uani 1 1 d . . . . .
F5 F 0.6453(3) 0.7740(3) 0.7432(2) 0.0414(6) Uani 1 1 d . . . . .
F6 F 0.7565(4) 0.7702(4) 1.0133(3) 0.0586(9) Uani 1 1 d . . . . .

loop_
_atom_site_aniso_label
_atom_site_aniso_U_11
_atom_site_aniso_U_22
_atom_site_aniso_U_33
_atom_site_aniso_U_23
_atom_site_aniso_U_13
_atom_site_aniso_U_12
C8 0.019(2) 0.0279(19) 0.0213(16) 0.0102(15) 0.0052(14) 0.0020(15)
C9 0.020(2) 0.030(2) 0.0241(19) 0.0105(17) 0.0057(16) 0.0007(16)
C10 0.020(2) 0.0304(19) 0.0220(19) 0.0093(17) 0.0034(16) 0.0015(19)
C8A 0.019(2) 0.029(2) 0.0214(18) 0.0103(18) 0.0053(16) 0.0015(18)
C9A 0.020(2) 0.029(2) 0.022(2) 0.011(2) 0.006(2) 0.001(2)
C10A 0.019(3) 0.030(2) 0.021(2) 0.009(2) 0.006(2) 0.002(2)
Au1 0.03607(9) 0.01909(7) 0.02021(7) 0.00589(5) 0.01570(6) 0.00338(6)
O1 0.0326(15) 0.0238(13) 0.0231(13) 0.0133(11) 0.0157(12) 0.0087(12)
N1 0.0212(16) 0.0339(18) 0.0152(15) 0.0041(14) 0.0079(13) -0.0044(14)
N2 0.0184(14) 0.0201(14) 0.0156(14) 0.0068(12) 0.0081(12) 0.0041(12)
N3 0.0344(18) 0.0189(15) 0.0193(15) 0.0097(13) 0.0109(14) 0.0064(14)
C1 0.0271(19) 0.0248(19) 0.0176(17) 0.0068(15) 0.0131(15) 0.0010(15)
C2 0.0178(17) 0.040(2) 0.0165(17) 0.0151(16) 0.0088(14) 0.0055(16)
C3 0.0180(18) 0.059(3) 0.024(2) 0.026(2) 0.0106(16) 0.0115(19)
C4 0.029(2) 0.063(3) 0.040(2) 0.041(2) 0.0252(19) 0.030(2)
C5 0.036(2) 0.037(2) 0.032(2) 0.0235(18) 0.0235(18) 0.0220(19)
C6 0.0205(17) 0.0280(19) 0.0192(17) 0.0128(15) 0.0105(14) 0.0093(15)
C7 0.0165(16) 0.0279(18) 0.0149(16) 0.0124(14) 0.0078(13) 0.0080(14)
C11 0.0163(16) 0.0222(17) 0.0199(17) 0.0074(14) 0.0070(14) 0.0074(14)
C12 0.026(2) 0.036(2) 0.0226(19) 0.0136(17) 0.0091(16) 0.0134(17)
C13 0.0241(19) 0.035(2) 0.029(2) 0.0103(18) 0.0139(17) 0.0122(17)
C14 0.028(2) 0.0202(18) 0.0191(17) 0.0070(15) 0.0087(15) 0.0021(15)
C15 0.0222(18) 0.0187(17) 0.0161(16) 0.0065(14) 0.0053(14) 0.0016(14)
C16 0.035(2) 0.0266(19) 0.0174(17) 0.0107(15) 0.0110(16) 0.0079(17)
C17 0.029(2) 0.031(2) 0.0193(18) 0.0088(16) 0.0106(16) 0.0100(17)
C18 0.0253(19) 0.0257(19) 0.0227(18) 0.0095(16) 0.0066(16) 0.0098(16)
C19 0.0250(19) 0.028(2) 0.0238(19) 0.0164(16) 0.0086(16) 0.0079(16)
C20 0.0195(17) 0.0237(18) 0.0174(17) 0.0085(14) 0.0067(14) 0.0032(14)
P1 0.0234(5) 0.0201(4) 0.0212(5) 0.0100(4) 0.0090(4) 0.0064(4)
F1 0.072(2) 0.0313(14) 0.068(2) 0.0226(14) 0.0398(18) 0.0290(15)
F2 0.0231(12) 0.0544(17) 0.0408(15) 0.0160(13) 0.0111(11) 0.0083(12)
F3 0.0603(18) 0.0225(13) 0.0613(19) 0.0109(12) 0.0376(16) 0.0141(12)
F4 0.0281(13) 0.0387(15) 0.0554(17) 0.0137(13) 0.0225(13) 0.0040(11)
F5 0.0407(15) 0.0515(16) 0.0275(13) 0.0221(12) 0.0089(11) 0.0143(13)
F6 0.063(2) 0.079(2) 0.0338(15) 0.0377(16) 0.0166(14) 0.0205(17)

loop_
_atom_type_symbol
_atom_type_description
_atom_type_scat_dispersion_real
_atom_type_scat_dispersion_imag
_atom_type_scat_source
C C 0.0033 0.0016 'International Tables Vol C Tables 4.2.6.8 and 6.1.1.4'
H H 0.0000 0.0000 'International Tables Vol C Tables 4.2.6.8 and 6.1.1.4'
N N 0.0061 0.0033 'International Tables Vol C Tables 4.2.6.8 and 6.1.1.4'
O O 0.0106 0.0060 'International Tables Vol C Tables 4.2.6.8 and 6.1.1.4'
F F 0.0171 0.0103 'International Tables Vol C Tables 4.2.6.8 and 6.1.1.4'
P P 0.1023 0.0942 'International Tables Vol C Tables 4.2.6.8 and 6.1.1.4'
Au Au -2.0133 8.8022 'International Tables Vol C Tables 4.2.6.8 and 6.1.1.4'

loop_
_geom_angle_atom_site_label_1
_geom_angle_atom_site_label_2
_geom_angle_atom_site_label_3
_geom_angle
N1 C8 C9 110.6(5)
N1 C8 C10 108.0(5)
C9 C8 C10 114.4(6)
N1 C8 H8 107.9
C9 C8 H8 107.9
C10 C8 H8 107.9
C8 C9 H9A 109.5
C8 C9 H9B 109.5
H9A C9 H9B 109.5
C8 C9 H9C 109.5
H9A C9 H9C 109.5
H9B C9 H9C 109.5
C8 C10 H10A 109.5
C8 C10 H10B 109.5
H10A C10 H10B 109.5
C8 C10 H10C 109.5
H10A C10 H10C 109.5
H10B C10 H10C 109.5
C9A C8A C10A 114.8(12)
C9A C8A N1 101.9(9)
C10A C8A N1 111.1(11)
C9A C8A H8A 105(9)
C10A C8A H8A 104(9)
N1 C8A H8A 120(6)
C8A C9A H9D 109.5
C8A C9A H9E 109.5
H9D C9A H9E 109.5
C8A C9A H9F 109.5
H9D C9A H9F 109.5
H9E C9A H9F 109.5
C8A C10A H10D 109.5
C8A C10A H10E 109.5
H10D C10A H10E 109.5
C8A C10A H10F 109.5
H10D C10A H10F 109.5
H10E C10A H10F 109.5
C14 Au1 C1 171.42(15)
C14 O1 C20 108.3(3)
C1 N1 C2 110.5(3)
C1 N1 C8 117.1(4)
C2 N1 C8 132.3(4)
C1 N1 C8A 138.6(7)
C2 N1 C8A 109.9(6)
C1 N2 C7 110.2(3)
C1 N2 C11 128.5(3)
C7 N2 C11 121.1(3)
C14 N3 C15 111.1(3)
C14 N3 H3N 123(3)
C15 N3 H3N 126(3)
N2 C1 N1 106.8(3)
N2 C1 Au1 129.9(3)
N1 C1 Au1 122.3(3)
C3 C2 N1 132.9(4)
C3 C2 C7 121.1(4)
N1 C2 C7 105.9(3)
C4 C3 C2 116.9(4)
C4 C3 H3 121.6
C2 C3 H3 121.6
C3 C4 C5 122.2(4)
C3 C4 H4 118.9
C5 C4 H4 118.9
C6 C5 C4 121.1(4)
C6 C5 H5 119.4
C4 C5 H5 119.4
C5 C6 C7 116.6(4)
C5 C6 H6 121.7
C7 C6 H6 121.7
N2 C7 C6 131.4(3)
N2 C7 C2 106.5(3)
C6 C7 C2 122.1(3)
N2 C11 C13 113.9(3)
N2 C11 C12 109.5(3)
C13 C11 C12 111.8(3)
N2 C11 H11 107.1
C13 C11 H11 107.1
C12 C11 H11 107.1
C11 C12 H12A 109.5
C11 C12 H12B 109.5
H12A C12 H12B 109.5
C11 C12 H12C 109.5
H12A C12 H12C 109.5
H12B C12 H12C 109.5
C11 C13 H13A 109.5
C11 C13 H13B 109.5
H13A C13 H13B 109.5
C11 C13 H13C 109.5
H13A C13 H13C 109.5
H13B C13 H13C 109.5
N3 C14 O1 107.9(3)
N3 C14 Au1 126.5(3)
O1 C14 Au1 125.5(3)
C20 C15 C16 121.5(4)
C20 C15 N3 104.6(3)
C16 C15 N3 133.7(3)
C15 C16 C17 115.7(4)
C15 C16 H16 122.2
C17 C16 H16 122.2
C16 C17 C18 122.2(4)
C16 C17 H17 118.9
C18 C17 H17 118.9
C19 C18 C17 121.7(4)
C19 C18 H18 119.2
C17 C18 H18 119.2
C20 C19 C18 115.3(3)
C20 C19 H19 122.3
C18 C19 H19 122.3
C19 C20 C15 123.6(4)
C19 C20 O1 128.4(3)
C15 C20 O1 107.9(3)
F6 P1 F1 90.69(19)
F6 P1 F4 90.64(17)
F1 P1 F4 90.07(16)
F6 P1 F3 90.97(18)
F1 P1 F3 178.23(17)
F4 P1 F3 90.51(16)
F6 P1 F5 178.80(17)
F1 P1 F5 89.07(16)
F4 P1 F5 90.54(16)
F3 P1 F5 89.25(16)
F6 P1 F2 91.29(17)
F1 P1 F2 90.91(17)
F4 P1 F2 177.82(17)
F3 P1 F2 88.45(16)
F5 P1 F2 87.53(15)

loop_
_geom_bond_atom_site_label_1
_geom_bond_atom_site_label_2
_geom_bond_distance
C8 N1 1.503(6)
C8 C9 1.512(7)
C8 C10 1.517(8)
C8 H8 1.0000
C9 H9A 0.9800
C9 H9B 0.9800
C9 H9C 0.9800
C10 H10A 0.9800
C10 H10B 0.9800
C10 H10C 0.9800
C8A C9A 1.511(12)
C8A C10A 1.512(13)
C8A N1 1.524(11)
C8A H8A 0.97(13)
C9A H9D 0.9800
C9A H9E 0.9800
C9A H9F 0.9800
C10A H10D 0.9800
C10A H10E 0.9800
C10A H10F 0.9800
Au1 C14 1.998(4)
Au1 C1 2.025(4)
O1 C14 1.351(5)
O1 C20 1.392(4)
N1 C1 1.356(5)
N1 C2 1.390(6)
N2 C1 1.353(5)
N2 C7 1.392(5)
N2 C11 1.487(4)
N3 C14 1.322(5)
N3 C15 1.396(5)
N3 H3N 0.852(19)
C2 C3 1.389(6)
C2 C7 1.398(5)
C3 C4 1.382(7)
C3 H3 0.9500
C4 C5 1.404(6)
C4 H4 0.9500
C5 C6 1.385(5)
C5 H5 0.9500
C6 C7 1.394(5)
C6 H6 0.9500
C11 C13 1.517(5)
C11 C12 1.523(5)
C11 H11 1.0000
C12 H12A 0.9800
C12 H12B 0.9800
C12 H12C 0.9800
C13 H13A 0.9800
C13 H13B 0.9800
C13 H13C 0.9800
C15 C20 1.380(5)
C15 C16 1.384(5)
C16 C17 1.387(6)
C16 H16 0.9500
C17 C18 1.394(5)
C17 H17 0.9500
C18 C19 1.388(5)
C18 H18 0.9500
C19 C20 1.372(6)
C19 H19 0.9500
P1 F6 1.577(3)
P1 F1 1.588(3)
P1 F4 1.590(3)
P1 F3 1.593(3)
P1 F5 1.606(3)
P1 F2 1.610(3)

loop_
_geom_hbond_atom_site_label_D
_geom_hbond_atom_site_label_H
_geom_hbond_atom_site_label_A
_geom_hbond_distance_DH
_geom_hbond_distance_HA
_geom_hbond_distance_DA
_geom_hbond_angle_DHA
_geom_hbond_site_symmetry_A
N3 H3N F2 0.852(19) 2.40(2) 3.241(4) 172(5) 1_455
N3 H3N F3 0.852(19) 2.38(4) 2.986(4) 129(4) 1_455
